data_1007144
loop_
_publ_author_name
'Averbuch-Pouchot, M T'
'Durif, A'

_publ_section_title
;
Structure of a New Form of Rubidium Dihydrogenphosphate, Rb H~2~ P O~4~
;
_journal_coden_ASTM ACSCEE
_journal_name_full 'Acta Crystallographica C (39,1983-)'
_journal_page_first 665
_journal_page_last 667
_journal_volume 41
_journal_year 1985
_chemical_formula_structural 'Rb H2 P O4'
_chemical_formula_sum 'H2 O4 P Rb'
_chemical_name_systematic 'Rubidium dihydrogenphosphate'
_space_group_IT_number 14
_symmetry_cell_setting monoclinic
_symmetry_Int_Tables_number 14
_symmetry_space_group_name_Hall '-P 2yab'
_symmetry_space_group_name_H-M 'P 1 21/a 1'
_cell_angle_alpha 90
_cell_angle_beta 109.07(5)
_cell_angle_gamma 90
_cell_formula_units_Z 4
_cell_length_a 9.606(5)
_cell_length_b 6.236(5)
_cell_length_c 7.738(5)
_cell_volume 438.1
_refine_ls_R_factor_all 0.032
_cod_database_code 1007144

loop_
_symmetry_equiv_pos_as_xyz
x,y,z
1/2-x,1/2+y,-z
-x,-y,-z
1/2+x,1/2-y,z

loop_
_atom_site_label
_atom_site_type_symbol
_atom_site_symmetry_multiplicity
_atom_site_Wyckoff_symbol
_atom_site_fract_x
_atom_site_fract_y
_atom_site_fract_z
_atom_site_occupancy
_atom_site_attached_hydrogens
_atom_site_calc_flag
Rb1 Rb1+ 4 e 0.28464(6) 0.2383(1) 0.26559(8) 1. 0 d
P1 P5+ 4 e 0.4823(1) 0.2458(4) 0.7577(2) 1. 0 d
O1 O2- 4 e 0.4452(4) 0.7551(10) 0.3979(5) 1. 0 d
O2 O2- 4 e 0.9307(5) 0.5839(8) 0.0944(7) 1. 0 d
O3 O2- 4 e 0.6751(4) 0.8198(9) 0.3312(7) 1. 0 d
O4 O2- 4 e 0.0010(6) 0.9747(9) 0.1618(7) 1. 0 d
H1 H1+ 4 e 0.501(9) 0.55(1) 0.07(1) 1. 0 d
H2 H1+ 4 e 0.346(9) 0.74(2) 0.37(1) 1. 0 d

loop_
_atom_type_symbol
_atom_type_oxidation_number
Rb1+ 1.000
P5+ 5.000
O2- -2.000
H1+ 1.000
